data_7245717
loop_
_publ_author_name
'Li, Zi-Xi'
'Sun, Zhen-Zhou'
'Wang, Guo'
'Yang, Wei'
'Han, Hong-Liang'
'Yang, Yu-Ping'
'Li, Zhong-Feng'
'Dai, Lixiong'
'Yao, Yi-Shan'
'Jin, Qiong-Hua'

_publ_section_title
;
 Study on the luminescence properties of ionic [Cu(N^N)(P^P)]+ complexes:
 influence of ligands, counteranions and weak interactions
;
_journal_name_full CrystEngComm
_journal_paper_doi 10.1039/D2CE01177H
_journal_year 2022
_chemical_formula_moiety 'C45 H36 Cu N6 P2, Cl, 3(C H4 O)'
_chemical_formula_sum 'C48 H48 Cl Cu N6 O3 P2'
_chemical_formula_weight 917.85
_space_group_crystal_system monoclinic
_space_group_IT_number 14
_space_group_name_Hall '-P 2yn'
_space_group_name_H-M_alt 'P 1 21/n 1'
_atom_sites_solution_hydrogens geom
_audit_creation_date 2021-10-24
_audit_creation_method
;
Olex2 1.3
(compiled 2020.11.12 svn.r5f609507 for OlexSys, GUI svn.r6226)
;
_audit_update_record
;
2022-05-25 deposited with the CCDC.	2022-10-24 downloaded from the CCDC.
;
_cell_angle_alpha 90
_cell_angle_beta 100.136(4)
_cell_angle_gamma 90
_cell_formula_units_Z 4
_cell_length_a 12.8638(13)
_cell_length_b 16.3836(19)
_cell_length_c 21.892(2)
_cell_measurement_reflns_used 5466
_cell_measurement_temperature 298(2)
_cell_measurement_theta_max 25.766
_cell_measurement_theta_min 2.962
_cell_volume 4541.8(8)
_computing_cell_refinement 'Bruker SMART'
_computing_data_collection 'Bruker SMART'
_computing_data_reduction 'Bruker SHELXTL'
_computing_molecular_graphics 'Olex2 1.3 (Dolomanov et al., 2009)'
_computing_publication_material 'Olex2 1.3 (Dolomanov et al., 2009)'
_computing_structure_refinement 'SHELXL 2018/3 (Sheldrick, 2015)'
_computing_structure_solution 'SHELXS-97 (Sheldrick, 1990)'
_diffrn_ambient_temperature 298.15
_diffrn_measured_fraction_theta_full 0.998
_diffrn_measured_fraction_theta_max 0.998
_diffrn_measurement_device_type 'CCD area detector'
_diffrn_measurement_method 'phi and omega scans'
_diffrn_radiation_type MoK\a
_diffrn_radiation_wavelength 0.71073
_diffrn_reflns_av_R_equivalents 0.0590
_diffrn_reflns_av_unetI/netI 0.0665
_diffrn_reflns_Laue_measured_fraction_full 0.998
_diffrn_reflns_Laue_measured_fraction_max 0.998
_diffrn_reflns_limit_h_max 15
_diffrn_reflns_limit_h_min -15
_diffrn_reflns_limit_k_max 19
_diffrn_reflns_limit_k_min -14
_diffrn_reflns_limit_l_max 26
_diffrn_reflns_limit_l_min -25
_diffrn_reflns_number 22613
_diffrn_reflns_point_group_measured_fraction_full 0.998
_diffrn_reflns_point_group_measured_fraction_max 0.998
_diffrn_reflns_theta_full 25.019
_diffrn_reflns_theta_max 25.019
_diffrn_reflns_theta_min 2.033
_exptl_absorpt_coefficient_mu 0.658
_exptl_absorpt_correction_T_max 0.8371
_exptl_absorpt_correction_T_min 0.7787
_exptl_absorpt_correction_type multi-scan
_exptl_absorpt_process_details sadabs
_exptl_crystal_colour 'clear yellowish orange'
_exptl_crystal_colour_lustre clear
_exptl_crystal_colour_modifier yellowish
_exptl_crystal_colour_primary orange
_exptl_crystal_density_diffrn 1.342
_exptl_crystal_density_method 'not measured'
_exptl_crystal_description block
_exptl_crystal_F_000 1912
_exptl_crystal_size_max 0.4
_exptl_crystal_size_mid 0.35
_exptl_crystal_size_min 0.28
_refine_diff_density_max 0.385
_refine_diff_density_min -0.483
_refine_diff_density_rms 0.048
_refine_ls_extinction_method none
_refine_ls_goodness_of_fit_ref 0.958
_refine_ls_hydrogen_treatment constr
_refine_ls_matrix_type full
_refine_ls_number_parameters 561
_refine_ls_number_reflns 8001
_refine_ls_number_restraints 22
_refine_ls_restrained_S_all 0.967
_refine_ls_R_factor_all 0.0969
_refine_ls_R_factor_gt 0.0465
_refine_ls_shift/su_max 0.004
_refine_ls_shift/su_mean 0.000
_refine_ls_structure_factor_coef Fsqd
_refine_ls_weighting_details 'w=1/[\s^2^(Fo^2^)+(0.0615P)^2^] where P=(Fo^2^+2Fc^2^)/3'
_refine_ls_weighting_scheme calc
_refine_ls_wR_factor_gt 0.1070
_refine_ls_wR_factor_ref 0.1258
_reflns_Friedel_coverage 0.000
_reflns_number_gt 4619
_reflns_number_total 8001
_reflns_threshold_expression 'I > 2\s(I)'
_cod_data_source_file d2ce01177h3.cif
_cod_data_source_block 211020g
_cod_original_cell_volume 4541.9(8)
_cod_database_code 7245717
_shelx_shelxl_version_number 2018/3
_shelx_space_group_comment
;
The symmetry employed for this shelxl refinement is uniquely defined
by the following loop, which should always be used as a source of
symmetry information in preference to the above space-group names.
They are only intended as comments.
;
_shelx_estimated_absorpt_t_max 0.837
_shelx_estimated_absorpt_t_min 0.779
_olex2_refinement_description
;
1. Fixed Uiso
 At 1.2 times of:
  All C(H) groups, H3' of O3', H3 of O3, H2 of O2, All C(H,H) groups
 At 1.5 times of:
  All C(H,H,H) groups, H1 of O1
2. Restrained distances
 O1-C46 = O2-C47 = O3-C48 = O3'-C48'
 1.43 with sigma of 0.02
3. Uiso/Uaniso restraints and constraints
O2 \\sim C47 \\sim O1 \\sim C46 \\sim O3 \\sim C48: within 2A with sigma of
0.01 and sigma for terminal atoms of 0.02 within 2A
Uanis(C48) = Uanis(C48')
Uanis(O3) = Uanis(O3')
4. Others
 Sof(O3')=Sof(H3')=Sof(C48')=Sof(H48D)=Sof(H48E)=Sof(H48F)=1-FVAR(1)
 Sof(O3)=Sof(H3)=Sof(C48)=Sof(H48A)=Sof(H48B)=Sof(H48C)=FVAR(1)
5.a Secondary CH2 refined with riding coordinates:
 C1(H1A,H1B), C2(H2A,H2B)
5.b Aromatic/amide H refined with riding coordinates:
 C4(H4), C5(H5), C6(H6), C7(H7), C9(H9), C10(H10), C11(H11), C12(H12),
 C13(H13), C15(H15), C16(H16), C17(H17), C18(H18), C19(H19), C21(H21), C22(H22),
  C23(H23), C24(H24), C25(H25), C27(H27), C28(H28), C29(H29), C30(H30),
 C31(H31), C32(H32), C33(H33), C34(H34), C39(H39), C40(H40), C41(H41), C44(H44),
  C45(H45)
5.c Tetrahedral OH refined with riding coordinates:
 O2(H2), O1(H1), O3(H3), O3'(H3')
5.d Idealised Me refined as rotating group:
 C47(H47A,H47B,H47C), C46(H46A,H46B,H46C), C48(H48A,H48B,H48C), C48'(H48D,H48E,
 H48F)
;
_olex2_submission_special_instructions 'No special instructions were received'

loop_
_space_group_symop_operation_xyz
'x, y, z'
'-x+1/2, y+1/2, -z+1/2'
'-x, -y, -z'
'x-1/2, -y-1/2, z-1/2'

loop_
_atom_site_label
_atom_site_type_symbol
_atom_site_fract_x
_atom_site_fract_y
_atom_site_fract_z
_atom_site_U_iso_or_equiv
_atom_site_adp_type
_atom_site_occupancy
_atom_site_site_symmetry_order
_atom_site_calc_flag
_atom_site_refinement_flags_posn
_atom_site_refinement_flags_adp
_atom_site_refinement_flags_occupancy
_atom_site_disorder_assembly
_atom_site_disorder_group
Cu1 Cu 0.27043(3) 0.31213(2) 0.66553(2) 0.05189(15) Uani 1 1 d . . . . .
P1 P 0.22510(7) 0.18416(6) 0.63394(4) 0.0543(2) Uani 1 1 d . . . . .
P2 P 0.38706(6) 0.29767(5) 0.75343(4) 0.0501(2) Uani 1 1 d . . . . .
N1 N 0.3220(2) 0.13247(16) 0.74974(13) 0.0540(7) Uani 1 1 d . . . . .
N2 N 0.2559(3) 0.16806(18) 0.83633(15) 0.0696(9) Uani 1 1 d . . . . .
N3 N 0.15840(19) 0.40342(15) 0.64932(12) 0.0481(7) Uani 1 1 d . . . . .
N4 N 0.3212(2) 0.37181(16) 0.59231(12) 0.0527(7) Uani 1 1 d . . . . .
N5 N 0.0504(2) 0.62746(19) 0.50991(15) 0.0731(9) Uani 1 1 d . . . . .
N6 N 0.2248(3) 0.5950(2) 0.45090(16) 0.0856(10) Uani 1 1 d . . . . .
C1 C 0.3046(3) 0.1081(2) 0.68461(16) 0.0601(9) Uani 1 1 d . . . . .
H1A H 0.268656 0.055887 0.680079 0.072 Uiso 1 1 calc R U . . .
H1B H 0.372350 0.101468 0.671508 0.072 Uiso 1 1 calc R U . . .
C2 C 0.4107(3) 0.18617(19) 0.77022(17) 0.0597(9) Uani 1 1 d . . . . .
H2A H 0.469112 0.168630 0.750807 0.072 Uiso 1 1 calc R U . . .
H2B H 0.432284 0.179522 0.814672 0.072 Uiso 1 1 calc R U . . .
C3 C 0.2457(3) 0.1211(2) 0.78601(16) 0.0536(9) Uani 1 1 d . . . . .
C4 C 0.1667(3) 0.0632(2) 0.77274(17) 0.0616(9) Uani 1 1 d . . . . .
H4 H 0.162177 0.029858 0.737990 0.074 Uiso 1 1 calc R U . . .
C5 C 0.0953(3) 0.0562(3) 0.8119(2) 0.0781(12) Uani 1 1 d . . . . .
H5 H 0.041432 0.017782 0.803765 0.094 Uiso 1 1 calc R U . . .
C6 C 0.1026(4) 0.1054(3) 0.8633(2) 0.0860(13) Uani 1 1 d . . . . .
H6 H 0.053866 0.101887 0.889901 0.103 Uiso 1 1 calc R U . . .
C7 C 0.1843(4) 0.1595(3) 0.8736(2) 0.0824(12) Uani 1 1 d . . . . .
H7 H 0.190685 0.192599 0.908581 0.099 Uiso 1 1 calc R U . . .
C8 C 0.0900(3) 0.1516(2) 0.63458(16) 0.0578(9) Uani 1 1 d . . . . .
C9 C 0.0305(3) 0.1952(2) 0.67006(19) 0.0763(12) Uani 1 1 d . . . . .
H9 H 0.059665 0.240549 0.692264 0.092 Uiso 1 1 calc R U . . .
C10 C -0.0729(4) 0.1720(4) 0.6730(3) 0.110(2) Uani 1 1 d . . . . .
H10 H -0.111769 0.201230 0.697542 0.132 Uiso 1 1 calc R U . . .
C11 C -0.1170(4) 0.1061(4) 0.6396(3) 0.118(2) Uani 1 1 d . . . . .
H11 H -0.186582 0.091377 0.640412 0.142 Uiso 1 1 calc R U . . .
C12 C -0.0579(4) 0.0618(3) 0.6048(2) 0.1028(17) Uani 1 1 d . . . . .
H12 H -0.086985 0.016062 0.583073 0.123 Uiso 1 1 calc R U . . .
C13 C 0.0449(3) 0.0848(3) 0.60181(18) 0.0762(12) Uani 1 1 d . . . . .
H13 H 0.083727 0.054857 0.577542 0.091 Uiso 1 1 calc R U . . .
C14 C 0.2454(3) 0.1579(3) 0.55594(18) 0.0722(11) Uani 1 1 d . . . . .
C15 C 0.2030(3) 0.2119(4) 0.5087(2) 0.1050(17) Uani 1 1 d . . . . .
H15 H 0.166429 0.258137 0.517714 0.126 Uiso 1 1 calc R U . . .
C16 C 0.2162(5) 0.1956(5) 0.4470(3) 0.148(3) Uani 1 1 d . . . . .
H16 H 0.188457 0.231158 0.415131 0.178 Uiso 1 1 calc R U . . .
C17 C 0.2704(7) 0.1268(7) 0.4342(4) 0.178(5) Uani 1 1 d . . . . .
H17 H 0.278291 0.115340 0.393662 0.213 Uiso 1 1 calc R U . . .
C18 C 0.3109(6) 0.0776(5) 0.4794(3) 0.164(4) Uani 1 1 d . . . . .
H18 H 0.346680 0.031262 0.469926 0.197 Uiso 1 1 calc R U . . .
C19 C 0.3023(4) 0.0920(3) 0.5420(2) 0.1134(18) Uani 1 1 d . . . . .
H19 H 0.334713 0.057191 0.573201 0.136 Uiso 1 1 calc R U . . .
C20 C 0.5188(2) 0.3314(2) 0.74515(16) 0.0551(9) Uani 1 1 d . . . . .
C21 C 0.5674(3) 0.3992(2) 0.77501(18) 0.0683(10) Uani 1 1 d . . . . .
H21 H 0.536099 0.426371 0.804419 0.082 Uiso 1 1 calc R U . . .
C22 C 0.6625(3) 0.4271(3) 0.7613(2) 0.0887(13) Uani 1 1 d . . . . .
H22 H 0.694355 0.473187 0.781277 0.106 Uiso 1 1 calc R U . . .
C23 C 0.7093(3) 0.3875(3) 0.7189(3) 0.1041(16) Uani 1 1 d . . . . .
H23 H 0.773373 0.406400 0.710314 0.125 Uiso 1 1 calc R U . . .
C24 C 0.6635(3) 0.3204(3) 0.6889(2) 0.1079(17) Uani 1 1 d . . . . .
H24 H 0.695956 0.293522 0.659896 0.129 Uiso 1 1 calc R U . . .
C25 C 0.5686(3) 0.2924(3) 0.70185(19) 0.0795(12) Uani 1 1 d . . . . .
H25 H 0.537374 0.246579 0.681203 0.095 Uiso 1 1 calc R U . . .
C26 C 0.3653(3) 0.3382(2) 0.82716(15) 0.0538(9) Uani 1 1 d . . . . .
C27 C 0.4409(3) 0.3296(2) 0.88098(18) 0.0728(11) Uani 1 1 d . . . . .
H27 H 0.506736 0.307432 0.878780 0.087 Uiso 1 1 calc R U . . .
C28 C 0.4178(4) 0.3542(3) 0.93759(19) 0.0881(13) Uani 1 1 d . . . . .
H28 H 0.468793 0.348956 0.973208 0.106 Uiso 1 1 calc R U . . .
C29 C 0.3216(4) 0.3859(3) 0.9419(2) 0.0887(13) Uani 1 1 d . . . . .
H29 H 0.306787 0.401023 0.980357 0.106 Uiso 1 1 calc R U . . .
C30 C 0.2458(3) 0.3957(2) 0.8892(2) 0.0794(12) Uani 1 1 d . . . . .
H30 H 0.180142 0.417805 0.891801 0.095 Uiso 1 1 calc R U . . .
C31 C 0.2696(3) 0.3718(2) 0.83249(17) 0.0632(10) Uani 1 1 d . . . . .
H31 H 0.219054 0.378777 0.796900 0.076 Uiso 1 1 calc R U . . .
C32 C 0.0794(3) 0.4207(2) 0.67917(16) 0.0573(9) Uani 1 1 d . . . . .
H32 H 0.071802 0.389006 0.713341 0.069 Uiso 1 1 calc R U . . .
C33 C 0.0082(3) 0.4832(2) 0.66211(17) 0.0608(10) Uani 1 1 d . . . . .
H33 H -0.045924 0.492630 0.684327 0.073 Uiso 1 1 calc R U . . .
C34 C 0.0179(3) 0.5311(2) 0.61243(17) 0.0578(9) Uani 1 1 d . . . . .
H34 H -0.029677 0.573309 0.600339 0.069 Uiso 1 1 calc R U . . .
C35 C 0.1000(2) 0.51594(19) 0.58005(15) 0.0478(8) Uani 1 1 d . . . . .
C36 C 0.1686(2) 0.45232(19) 0.60025(14) 0.0449(8) Uani 1 1 d . . . . .
C37 C 0.2570(2) 0.43386(19) 0.56916(15) 0.0464(8) Uani 1 1 d . . . . .
C38 C 0.2726(3) 0.4801(2) 0.51801(15) 0.0567(9) Uani 1 1 d . . . . .
C39 C 0.3579(3) 0.4590(3) 0.48928(18) 0.0768(11) Uani 1 1 d . . . . .
H39 H 0.370693 0.487830 0.454751 0.092 Uiso 1 1 calc R U . . .
C40 C 0.4214(3) 0.3967(3) 0.5121(2) 0.0850(13) Uani 1 1 d . . . . .
H40 H 0.478733 0.382587 0.493635 0.102 Uiso 1 1 calc R U . . .
C41 C 0.4011(3) 0.3536(2) 0.56318(18) 0.0712(11) Uani 1 1 d . . . . .
H41 H 0.444910 0.310074 0.577797 0.085 Uiso 1 1 calc R U . . .
C42 C 0.1176(3) 0.5649(2) 0.52768(16) 0.0555(9) Uani 1 1 d . . . . .
C43 C 0.2021(3) 0.5479(2) 0.49796(16) 0.0611(9) Uani 1 1 d . . . . .
C44 C 0.0733(4) 0.6717(3) 0.4635(2) 0.0907(14) Uani 1 1 d . . . . .
H44 H 0.029310 0.715291 0.449188 0.109 Uiso 1 1 calc R U . . .
C45 C 0.1590(5) 0.6564(3) 0.4355(2) 0.1030(16) Uani 1 1 d . . . . .
H45 H 0.171181 0.691223 0.403917 0.124 Uiso 1 1 calc R U . . .
Cl1 Cl 0.90608(10) 0.56017(9) 0.82899(8) 0.1282(5) Uani 1 1 d . . . . .
O2 O 0.9954(3) 0.3904(3) 0.8021(2) 0.1655(18) Uani 1 1 d D U . . .
H2 H 0.968016 0.432203 0.812436 0.199 Uiso 1 1 calc R U . . .
C47 C 0.9641(5) 0.3271(4) 0.8321(3) 0.150(2) Uani 1 1 d D U . . .
H47A H 0.998856 0.278617 0.821576 0.225 Uiso 1 1 calc R U . . .
H47B H 0.889027 0.320646 0.820350 0.225 Uiso 1 1 calc R U . . .
H47C H 0.981593 0.336400 0.875987 0.225 Uiso 1 1 calc R U . . .
O1 O 0.8241(3) 0.6125(3) 0.6890(2) 0.190(2) Uani 1 1 d D U . . .
H1 H 0.843467 0.600362 0.725581 0.285 Uiso 1 1 calc R U . . .
C46 C 0.7285(5) 0.6384(4) 0.6810(3) 0.179(3) Uani 1 1 d D U . . .
H46A H 0.726801 0.691221 0.699784 0.268 Uiso 1 1 calc R U . . .
H46B H 0.686059 0.601042 0.699803 0.268 Uiso 1 1 calc R U . . .
H46C H 0.701120 0.642379 0.637369 0.268 Uiso 1 1 calc R U . . .
O3 O 0.0834(7) 0.3038(4) 0.0724(4) 0.203(3) Uani 0.727(8) 1 d D U P A 1
H3 H 0.087463 0.345058 0.093877 0.244 Uiso 0.727(8) 1 calc R U P A 1
O3' O 0.152(2) 0.3606(12) 0.0542(10) 0.203(3) Uani 0.273(8) 1 d D . P A 2
H3' H 0.129972 0.384062 0.082606 0.244 Uiso 0.273(8) 1 calc R U P A 2
C48 C 0.0920(17) 0.3239(13) 0.0149(6) 0.173(5) Uani 0.727(8) 1 d D U P A 1
H48A H 0.090405 0.382282 0.010804 0.260 Uiso 0.727(8) 1 calc R U P A 1
H48B H 0.034290 0.300663 -0.013528 0.260 Uiso 0.727(8) 1 calc R U P A 1
H48C H 0.157508 0.303464 0.005826 0.260 Uiso 0.727(8) 1 calc R U P A 1
C48' C 0.076(5) 0.304(4) 0.026(2) 0.173(5) Uani 0.273(8) 1 d D . P A 2
H48D H 0.074640 0.258193 0.053361 0.260 Uiso 0.273(8) 1 calc R U P A 2
H48E H 0.092827 0.286342 -0.012385 0.260 Uiso 0.273(8) 1 calc R U P A 2
H48F H 0.007320 0.329737 0.019108 0.260 Uiso 0.273(8) 1 calc R U P A 2

loop_
_atom_site_aniso_label
_atom_site_aniso_U_11
_atom_site_aniso_U_22
_atom_site_aniso_U_33
_atom_site_aniso_U_23
_atom_site_aniso_U_13
_atom_site_aniso_U_12
Cu1 0.0474(2) 0.0598(3) 0.0485(3) 0.0063(2) 0.00859(18) 0.00349(19)
P1 0.0550(5) 0.0636(6) 0.0446(5) 0.0014(4) 0.0091(4) -0.0067(4)
P2 0.0440(5) 0.0582(6) 0.0470(5) 0.0007(4) 0.0049(4) 0.0005(4)
N1 0.0533(17) 0.0564(18) 0.0497(18) 0.0036(14) 0.0018(14) -0.0014(14)
N2 0.086(2) 0.063(2) 0.060(2) 0.0012(17) 0.0136(19) 0.0036(16)
N3 0.0453(16) 0.0559(17) 0.0452(17) -0.0001(13) 0.0133(13) 0.0013(12)
N4 0.0475(16) 0.0582(18) 0.0546(18) 0.0016(14) 0.0150(14) 0.0009(14)
N5 0.090(2) 0.056(2) 0.067(2) 0.0042(17) -0.0039(18) 0.0082(17)
N6 0.117(3) 0.075(2) 0.067(2) 0.0202(19) 0.023(2) 0.001(2)
C1 0.060(2) 0.057(2) 0.064(2) -0.0041(18) 0.0135(18) 0.0017(17)
C2 0.051(2) 0.062(2) 0.063(2) 0.0042(18) 0.0010(17) 0.0047(18)
C3 0.060(2) 0.048(2) 0.050(2) 0.0109(17) 0.0018(18) 0.0073(17)
C4 0.071(2) 0.061(2) 0.051(2) 0.0067(18) 0.0067(19) -0.002(2)
C5 0.073(3) 0.084(3) 0.074(3) 0.026(2) 0.007(2) -0.012(2)
C6 0.096(4) 0.099(4) 0.068(3) 0.014(3) 0.029(3) 0.008(3)
C7 0.101(4) 0.079(3) 0.067(3) -0.004(2) 0.015(3) 0.013(3)
C8 0.056(2) 0.070(2) 0.046(2) 0.0188(18) 0.0059(18) -0.0025(19)
C9 0.075(3) 0.079(3) 0.078(3) 0.031(2) 0.024(2) 0.007(2)
C10 0.066(3) 0.135(5) 0.138(5) 0.077(4) 0.047(3) 0.028(3)
C11 0.057(3) 0.157(6) 0.138(6) 0.086(5) 0.011(3) -0.013(4)
C12 0.072(3) 0.133(5) 0.094(4) 0.040(3) -0.012(3) -0.038(3)
C13 0.065(3) 0.098(3) 0.061(3) 0.016(2) 0.001(2) -0.019(2)
C14 0.072(3) 0.094(3) 0.053(3) -0.009(2) 0.020(2) -0.038(2)
C15 0.082(3) 0.176(5) 0.053(3) 0.011(3) 0.003(2) -0.048(3)
C16 0.107(5) 0.285(10) 0.049(4) 0.013(5) 0.005(3) -0.091(6)
C17 0.152(7) 0.316(14) 0.080(5) -0.072(7) 0.062(5) -0.143(8)
C18 0.214(8) 0.183(7) 0.129(6) -0.075(5) 0.120(6) -0.084(6)
C19 0.159(5) 0.110(4) 0.089(4) -0.026(3) 0.071(4) -0.032(3)
C20 0.0462(19) 0.063(2) 0.054(2) 0.0040(17) 0.0046(17) 0.0024(17)
C21 0.062(2) 0.073(3) 0.070(3) 0.000(2) 0.012(2) -0.009(2)
C22 0.074(3) 0.092(3) 0.097(4) 0.001(3) 0.007(3) -0.032(3)
C23 0.064(3) 0.137(5) 0.116(4) -0.013(4) 0.027(3) -0.033(3)
C24 0.067(3) 0.142(5) 0.125(4) -0.026(4) 0.042(3) -0.015(3)
C25 0.060(3) 0.098(3) 0.082(3) -0.019(2) 0.018(2) -0.010(2)
C26 0.052(2) 0.058(2) 0.052(2) 0.0002(16) 0.0086(17) -0.0049(17)
C27 0.067(2) 0.093(3) 0.056(3) -0.001(2) 0.004(2) 0.003(2)
C28 0.105(4) 0.107(4) 0.049(3) 0.002(2) 0.002(2) -0.001(3)
C29 0.115(4) 0.099(3) 0.057(3) -0.014(2) 0.028(3) -0.015(3)
C30 0.087(3) 0.085(3) 0.073(3) -0.015(2) 0.031(3) -0.001(2)
C31 0.065(2) 0.063(2) 0.061(3) -0.0064(19) 0.0089(19) -0.0019(19)
C32 0.056(2) 0.068(2) 0.051(2) 0.0027(17) 0.0165(18) -0.0005(18)
C33 0.048(2) 0.069(3) 0.068(3) -0.009(2) 0.0186(18) 0.0052(18)
C34 0.058(2) 0.051(2) 0.061(2) -0.0046(18) 0.0001(19) 0.0054(17)
C35 0.0476(19) 0.049(2) 0.044(2) -0.0040(16) 0.0000(16) -0.0011(16)
C36 0.0437(18) 0.047(2) 0.043(2) -0.0048(15) 0.0052(15) -0.0062(15)
C37 0.0431(18) 0.052(2) 0.044(2) -0.0018(15) 0.0072(15) -0.0052(15)
C38 0.064(2) 0.061(2) 0.046(2) -0.0002(17) 0.0122(18) -0.0086(18)
C39 0.086(3) 0.087(3) 0.065(3) 0.013(2) 0.035(2) -0.001(2)
C40 0.084(3) 0.097(3) 0.086(3) 0.015(3) 0.050(3) 0.009(3)
C41 0.061(2) 0.081(3) 0.078(3) 0.010(2) 0.028(2) 0.013(2)
C42 0.063(2) 0.049(2) 0.049(2) -0.0015(16) -0.0061(18) -0.0015(17)
C43 0.076(3) 0.059(2) 0.047(2) 0.0024(18) 0.0059(19) -0.0115(19)
C44 0.125(4) 0.067(3) 0.073(3) 0.015(2) -0.002(3) 0.018(3)
C45 0.146(5) 0.087(4) 0.079(3) 0.032(3) 0.029(3) 0.014(3)
Cl1 0.1061(10) 0.1173(11) 0.1685(15) -0.0158(10) 0.0442(10) -0.0283(8)
O2 0.153(3) 0.206(5) 0.163(4) 0.070(3) 0.098(3) 0.077(3)
C47 0.139(5) 0.180(6) 0.142(6) 0.040(5) 0.058(4) 0.023(4)
O1 0.115(3) 0.273(6) 0.191(5) -0.065(4) 0.054(3) 0.027(3)
C46 0.123(5) 0.231(7) 0.189(7) 0.028(6) 0.045(5) 0.055(5)
O3 0.328(9) 0.157(6) 0.133(6) -0.012(4) 0.064(6) -0.067(5)
O3' 0.328(9) 0.157(6) 0.133(6) -0.012(4) 0.064(6) -0.067(5)
C48 0.241(11) 0.180(13) 0.121(9) -0.004(8) 0.091(8) -0.055(8)
C48' 0.241(11) 0.180(13) 0.121(9) -0.004(8) 0.091(8) -0.055(8)

loop_
_atom_type_symbol
_atom_type_description
_atom_type_scat_dispersion_real
_atom_type_scat_dispersion_imag
_atom_type_scat_source
C C 0.0033 0.0016 'International Tables Vol C Tables 4.2.6.8 and 6.1.1.4'
H H 0.0000 0.0000 'International Tables Vol C Tables 4.2.6.8 and 6.1.1.4'
Cl Cl 0.1484 0.1585 'International Tables Vol C Tables 4.2.6.8 and 6.1.1.4'
Cu Cu 0.3201 1.2651 'International Tables Vol C Tables 4.2.6.8 and 6.1.1.4'
N N 0.0061 0.0033 'International Tables Vol C Tables 4.2.6.8 and 6.1.1.4'
O O 0.0106 0.0060 'International Tables Vol C Tables 4.2.6.8 and 6.1.1.4'
P P 0.1023 0.0942 'International Tables Vol C Tables 4.2.6.8 and 6.1.1.4'

loop_
_geom_angle_atom_site_label_1
_geom_angle_atom_site_label_2
_geom_angle_atom_site_label_3
_geom_angle
_geom_angle_site_symmetry_1
_geom_angle_site_symmetry_3
_geom_angle_publ_flag
P2 Cu1 P1 105.31(4) . . ?
N3 Cu1 P1 119.12(7) . . ?
N3 Cu1 P2 124.58(8) . . ?
N3 Cu1 N4 80.28(10) . . ?
N4 Cu1 P1 107.49(8) . . ?
N4 Cu1 P2 117.36(8) . . ?
C1 P1 Cu1 110.87(12) . . ?
C8 P1 Cu1 117.79(13) . . ?
C8 P1 C1 103.06(16) . . ?
C8 P1 C14 103.44(16) . . ?
C14 P1 Cu1 115.78(13) . . ?
C14 P1 C1 104.33(19) . . ?
C2 P2 Cu1 109.43(11) . . ?
C20 P2 Cu1 112.18(11) . . ?
C20 P2 C2 101.13(15) . . ?
C26 P2 Cu1 122.87(12) . . ?
C26 P2 C2 103.13(16) . . ?
C26 P2 C20 105.65(16) . . ?
C2 N1 C1 116.4(3) . . ?
C3 N1 C1 121.6(3) . . ?
C3 N1 C2 120.4(3) . . ?
C3 N2 C7 117.7(4) . . ?
C32 N3 Cu1 129.8(2) . . ?
C32 N3 C36 116.7(3) . . ?
C36 N3 Cu1 113.6(2) . . ?
C37 N4 Cu1 112.9(2) . . ?
C41 N4 Cu1 129.5(2) . . ?
C41 N4 C37 117.4(3) . . ?
C44 N5 C42 114.8(4) . . ?
C45 N6 C43 114.4(4) . . ?
P1 C1 H1A 109.2 . . ?
P1 C1 H1B 109.2 . . ?
N1 C1 P1 112.0(2) . . ?
N1 C1 H1A 109.2 . . ?
N1 C1 H1B 109.2 . . ?
H1A C1 H1B 107.9 . . ?
P2 C2 H2A 108.3 . . ?
P2 C2 H2B 108.3 . . ?
N1 C2 P2 116.0(2) . . ?
N1 C2 H2A 108.3 . . ?
N1 C2 H2B 108.3 . . ?
H2A C2 H2B 107.4 . . ?
N1 C3 C4 122.9(3) . . ?
N2 C3 N1 114.9(3) . . ?
N2 C3 C4 122.2(3) . . ?
C3 C4 H4 120.8 . . ?
C5 C4 C3 118.4(4) . . ?
C5 C4 H4 120.8 . . ?
C4 C5 H5 119.7 . . ?
C4 C5 C6 120.5(4) . . ?
C6 C5 H5 119.7 . . ?
C5 C6 H6 121.4 . . ?
C7 C6 C5 117.2(4) . . ?
C7 C6 H6 121.4 . . ?
N2 C7 C6 124.0(4) . . ?
N2 C7 H7 118.0 . . ?
C6 C7 H7 118.0 . . ?
C9 C8 P1 118.5(3) . . ?
C13 C8 P1 122.9(3) . . ?
C13 C8 C9 118.6(4) . . ?
C8 C9 H9 119.6 . . ?
C8 C9 C10 120.8(5) . . ?
C10 C9 H9 119.6 . . ?
C9 C10 H10 120.0 . . ?
C11 C10 C9 120.0(5) . . ?
C11 C10 H10 120.0 . . ?
C10 C11 H11 120.2 . . ?
C10 C11 C12 119.6(5) . . ?
C12 C11 H11 120.2 . . ?
C11 C12 H12 119.7 . . ?
C11 C12 C13 120.5(5) . . ?
C13 C12 H12 119.7 . . ?
C8 C13 C12 120.5(5) . . ?
C8 C13 H13 119.7 . . ?
C12 C13 H13 119.7 . . ?
C15 C14 P1 116.2(4) . . ?
C19 C14 P1 124.4(4) . . ?
C19 C14 C15 119.3(4) . . ?
C14 C15 H15 120.4 . . ?
C14 C15 C16 119.3(6) . . ?
C16 C15 H15 120.4 . . ?
C15 C16 H16 120.1 . . ?
C17 C16 C15 119.8(8) . . ?
C17 C16 H16 120.1 . . ?
C16 C17 H17 120.1 . . ?
C18 C17 C16 119.8(8) . . ?
C18 C17 H17 120.1 . . ?
C17 C18 H18 118.6 . . ?
C17 C18 C19 122.7(9) . . ?
C19 C18 H18 118.6 . . ?
C14 C19 C18 118.9(6) . . ?
C14 C19 H19 120.5 . . ?
C18 C19 H19 120.5 . . ?
C21 C20 P2 123.2(3) . . ?
C21 C20 C25 117.9(3) . . ?
C25 C20 P2 118.5(3) . . ?
C20 C21 H21 119.8 . . ?
C20 C21 C22 120.3(4) . . ?
C22 C21 H21 119.8 . . ?
C21 C22 H22 119.9 . . ?
C23 C22 C21 120.3(4) . . ?
C23 C22 H22 119.9 . . ?
C22 C23 H23 119.7 . . ?
C22 C23 C24 120.7(4) . . ?
C24 C23 H23 119.7 . . ?
C23 C24 H24 120.2 . . ?
C23 C24 C25 119.6(4) . . ?
C25 C24 H24 120.2 . . ?
C20 C25 H25 119.4 . . ?
C24 C25 C20 121.2(4) . . ?
C24 C25 H25 119.4 . . ?
C27 C26 P2 121.4(3) . . ?
C31 C26 P2 120.3(3) . . ?
C31 C26 C27 118.1(3) . . ?
C26 C27 H27 120.0 . . ?
C28 C27 C26 119.9(4) . . ?
C28 C27 H27 120.0 . . ?
C27 C28 H28 119.5 . . ?
C29 C28 C27 120.9(4) . . ?
C29 C28 H28 119.5 . . ?
C28 C29 H29 119.9 . . ?
C28 C29 C30 120.3(4) . . ?
C30 C29 H29 119.9 . . ?
C29 C30 H30 120.7 . . ?
C29 C30 C31 118.7(4) . . ?
C31 C30 H30 120.7 . . ?
C26 C31 C30 122.2(4) . . ?
C26 C31 H31 118.9 . . ?
C30 C31 H31 118.9 . . ?
N3 C32 H32 118.2 . . ?
N3 C32 C33 123.5(3) . . ?
C33 C32 H32 118.2 . . ?
C32 C33 H33 120.2 . . ?
C34 C33 C32 119.6(3) . . ?
C34 C33 H33 120.2 . . ?
C33 C34 H34 120.5 . . ?
C33 C34 C35 119.1(3) . . ?
C35 C34 H34 120.5 . . ?
C34 C35 C42 122.8(3) . . ?
C36 C35 C34 117.9(3) . . ?
C36 C35 C42 119.2(3) . . ?
N3 C36 C35 123.2(3) . . ?
N3 C36 C37 115.9(3) . . ?
C35 C36 C37 120.9(3) . . ?
N4 C37 C36 117.2(3) . . ?
N4 C37 C38 123.0(3) . . ?
C38 C37 C36 119.8(3) . . ?
C37 C38 C39 117.5(3) . . ?
C37 C38 C43 119.2(3) . . ?
C39 C38 C43 123.3(3) . . ?
C38 C39 H39 120.3 . . ?
C40 C39 C38 119.5(4) . . ?
C40 C39 H39 120.3 . . ?
C39 C40 H40 120.1 . . ?
C39 C40 C41 119.8(4) . . ?
C41 C40 H40 120.1 . . ?
N4 C41 C40 122.8(4) . . ?
N4 C41 H41 118.6 . . ?
C40 C41 H41 118.6 . . ?
N5 C42 C35 117.8(3) . . ?
N5 C42 C43 122.0(3) . . ?
C43 C42 C35 120.2(3) . . ?
N6 C43 C38 117.2(4) . . ?
N6 C43 C42 122.1(4) . . ?
C42 C43 C38 120.6(3) . . ?
N5 C44 H44 118.4 . . ?
N5 C44 C45 123.1(4) . . ?
C45 C44 H44 118.4 . . ?
N6 C45 C44 123.5(4) . . ?
N6 C45 H45 118.2 . . ?
C44 C45 H45 118.2 . . ?
C47 O2 H2 109.5 . . ?
O2 C47 H47A 109.5 . . ?
O2 C47 H47B 109.5 . . ?
O2 C47 H47C 109.5 . . ?
H47A C47 H47B 109.5 . . ?
H47A C47 H47C 109.5 . . ?
H47B C47 H47C 109.5 . . ?
C46 O1 H1 109.5 . . ?
O1 C46 H46A 109.5 . . ?
O1 C46 H46B 109.5 . . ?
O1 C46 H46C 109.5 . . ?
H46A C46 H46B 109.5 . . ?
H46A C46 H46C 109.5 . . ?
H46B C46 H46C 109.5 . . ?
C48 O3 H3 109.5 . . ?
C48' O3' H3' 109.5 . . ?
O3 C48 H48A 109.5 . . ?
O3 C48 H48B 109.5 . . ?
O3 C48 H48C 109.5 . . ?
H48A C48 H48B 109.5 . . ?
H48A C48 H48C 109.5 . . ?
H48B C48 H48C 109.5 . . ?
O3' C48' H48D 109.5 . . ?
O3' C48' H48E 109.5 . . ?
O3' C48' H48F 109.5 . . ?
H48D C48' H48E 109.5 . . ?
H48D C48' H48F 109.5 . . ?
H48E C48' H48F 109.5 . . ?

loop_
_geom_bond_atom_site_label_1
_geom_bond_atom_site_label_2
_geom_bond_distance
_geom_bond_site_symmetry_2
_geom_bond_publ_flag
Cu1 P1 2.2522(10) . ?
Cu1 P2 2.2347(9) . ?
Cu1 N3 2.064(2) . ?
Cu1 N4 2.079(3) . ?
P1 C1 1.852(3) . ?
P1 C8 1.820(4) . ?
P1 C14 1.823(4) . ?
P2 C2 1.878(3) . ?
P2 C20 1.822(3) . ?
P2 C26 1.812(3) . ?
N1 C1 1.459(4) . ?
N1 C2 1.448(4) . ?
N1 C3 1.380(4) . ?
N2 C3 1.331(4) . ?
N2 C7 1.341(5) . ?
N3 C32 1.332(4) . ?
N3 C36 1.365(4) . ?
N4 C37 1.351(4) . ?
N4 C41 1.335(4) . ?
N5 C42 1.353(4) . ?
N5 C44 1.322(5) . ?
N6 C43 1.359(4) . ?
N6 C45 1.320(5) . ?
C1 H1A 0.9700 . ?
C1 H1B 0.9700 . ?
C2 H2A 0.9700 . ?
C2 H2B 0.9700 . ?
C3 C4 1.383(5) . ?
C4 H4 0.9300 . ?
C4 C5 1.367(5) . ?
C5 H5 0.9300 . ?
C5 C6 1.372(5) . ?
C6 H6 0.9300 . ?
C6 C7 1.363(5) . ?
C7 H7 0.9300 . ?
C8 C9 1.382(5) . ?
C8 C13 1.380(5) . ?
C9 H9 0.9300 . ?
C9 C10 1.395(6) . ?
C10 H10 0.9300 . ?
C10 C11 1.370(7) . ?
C11 H11 0.9300 . ?
C11 C12 1.374(7) . ?
C12 H12 0.9300 . ?
C12 C13 1.387(6) . ?
C13 H13 0.9300 . ?
C14 C15 1.397(6) . ?
C14 C19 1.370(6) . ?
C15 H15 0.9300 . ?
C15 C16 1.418(7) . ?
C16 H16 0.9300 . ?
C16 C17 1.380(11) . ?
C17 H17 0.9300 . ?
C17 C18 1.311(11) . ?
C18 H18 0.9300 . ?
C18 C19 1.413(7) . ?
C19 H19 0.9300 . ?
C20 C21 1.382(5) . ?
C20 C25 1.389(5) . ?
C21 H21 0.9300 . ?
C21 C22 1.388(5) . ?
C22 H22 0.9300 . ?
C22 C23 1.357(6) . ?
C23 H23 0.9300 . ?
C23 C24 1.361(6) . ?
C24 H24 0.9300 . ?
C24 C25 1.379(5) . ?
C25 H25 0.9300 . ?
C26 C27 1.397(5) . ?
C26 C31 1.372(4) . ?
C27 H27 0.9300 . ?
C27 C28 1.384(5) . ?
C28 H28 0.9300 . ?
C28 C29 1.361(6) . ?
C29 H29 0.9300 . ?
C29 C30 1.381(6) . ?
C30 H30 0.9300 . ?
C30 C31 1.387(5) . ?
C31 H31 0.9300 . ?
C32 H32 0.9300 . ?
C32 C33 1.381(4) . ?
C33 H33 0.9300 . ?
C33 C34 1.364(5) . ?
C34 H34 0.9300 . ?
C34 C35 1.394(4) . ?
C35 C36 1.387(4) . ?
C35 C42 1.449(5) . ?
C36 C37 1.456(4) . ?
C37 C38 1.395(4) . ?
C38 C39 1.401(5) . ?
C38 C43 1.452(5) . ?
C39 H39 0.9300 . ?
C39 C40 1.348(5) . ?
C40 H40 0.9300 . ?
C40 C41 1.386(5) . ?
C41 H41 0.9300 . ?
C42 C43 1.390(5) . ?
C44 H44 0.9300 . ?
C44 C45 1.376(6) . ?
C45 H45 0.9300 . ?
O2 H2 0.8200 . ?
O2 C47 1.327(6) . ?
C47 H47A 0.9600 . ?
C47 H47B 0.9600 . ?
C47 H47C 0.9600 . ?
O1 H1 0.8200 . ?
O1 C46 1.283(6) . ?
C46 H46A 0.9600 . ?
C46 H46B 0.9600 . ?
C46 H46C 0.9600 . ?
O3 H3 0.8200 . ?
O3 C48 1.323(13) . ?
O3' H3' 0.8200 . ?
O3' C48' 1.40(2) . ?
C48 H48A 0.9600 . ?
C48 H48B 0.9600 . ?
C48 H48C 0.9600 . ?
C48' H48D 0.9600 . ?
C48' H48E 0.9600 . ?
C48' H48F 0.9600 . ?

loop_
_geom_torsion_atom_site_label_1
_geom_torsion_atom_site_label_2
_geom_torsion_atom_site_label_3
_geom_torsion_atom_site_label_4
_geom_torsion
_geom_torsion_site_symmetry_1
_geom_torsion_site_symmetry_2
_geom_torsion_site_symmetry_3
_geom_torsion_site_symmetry_4
_geom_torsion_publ_flag
Cu1 P1 C1 N1 38.9(3) . . . . ?
Cu1 P1 C8 C9 -18.5(3) . . . . ?
Cu1 P1 C8 C13 162.3(3) . . . . ?
Cu1 P1 C14 C15 -51.0(3) . . . . ?
Cu1 P1 C14 C19 126.1(3) . . . . ?
Cu1 P2 C2 N1 -31.6(3) . . . . ?
Cu1 P2 C20 C21 112.3(3) . . . . ?
Cu1 P2 C20 C25 -60.7(3) . . . . ?
Cu1 P2 C26 C27 -178.6(2) . . . . ?
Cu1 P2 C26 C31 7.3(3) . . . . ?
Cu1 N3 C32 C33 -178.4(2) . . . . ?
Cu1 N3 C36 C35 178.1(2) . . . . ?
Cu1 N3 C36 C37 -1.7(3) . . . . ?
Cu1 N4 C37 C36 3.6(3) . . . . ?
Cu1 N4 C37 C38 -176.9(2) . . . . ?
Cu1 N4 C41 C40 175.8(3) . . . . ?
P1 C8 C9 C10 -178.9(3) . . . . ?
P1 C8 C13 C12 178.9(3) . . . . ?
P1 C14 C15 C16 179.7(3) . . . . ?
P1 C14 C19 C18 179.1(4) . . . . ?
P2 C20 C21 C22 -172.6(3) . . . . ?
P2 C20 C25 C24 173.3(3) . . . . ?
P2 C26 C27 C28 -173.7(3) . . . . ?
P2 C26 C31 C30 173.1(3) . . . . ?
N1 C3 C4 C5 179.4(3) . . . . ?
N2 C3 C4 C5 2.0(5) . . . . ?
N3 C32 C33 C34 -0.4(5) . . . . ?
N3 C36 C37 N4 -1.3(4) . . . . ?
N3 C36 C37 C38 179.1(3) . . . . ?
N4 C37 C38 C39 1.3(5) . . . . ?
N4 C37 C38 C43 -177.4(3) . . . . ?
N5 C42 C43 N6 2.6(5) . . . . ?
N5 C42 C43 C38 -179.7(3) . . . . ?
N5 C44 C45 N6 1.9(8) . . . . ?
C1 P1 C8 C9 103.9(3) . . . . ?
C1 P1 C8 C13 -75.3(3) . . . . ?
C1 P1 C14 C15 -173.1(3) . . . . ?
C1 P1 C14 C19 4.0(4) . . . . ?
C1 N1 C2 P2 82.0(3) . . . . ?
C1 N1 C3 N2 -159.1(3) . . . . ?
C1 N1 C3 C4 23.3(5) . . . . ?
C2 P2 C20 C21 -131.2(3) . . . . ?
C2 P2 C20 C25 55.9(3) . . . . ?
C2 P2 C26 C27 57.6(3) . . . . ?
C2 P2 C26 C31 -116.5(3) . . . . ?
C2 N1 C1 P1 -85.3(3) . . . . ?
C2 N1 C3 N2 5.9(4) . . . . ?
C2 N1 C3 C4 -171.7(3) . . . . ?
C3 N1 C1 P1 80.2(3) . . . . ?
C3 N1 C2 P2 -83.7(3) . . . . ?
C3 N2 C7 C6 0.6(6) . . . . ?
C3 C4 C5 C6 -0.2(5) . . . . ?
C4 C5 C6 C7 -1.2(6) . . . . ?
C5 C6 C7 N2 1.0(6) . . . . ?
C7 N2 C3 N1 -179.8(3) . . . . ?
C7 N2 C3 C4 -2.1(5) . . . . ?
C8 P1 C1 N1 -88.1(3) . . . . ?
C8 P1 C14 C15 79.4(3) . . . . ?
C8 P1 C14 C19 -103.5(4) . . . . ?
C8 C9 C10 C11 -1.1(6) . . . . ?
C9 C8 C13 C12 -0.3(5) . . . . ?
C9 C10 C11 C12 1.9(7) . . . . ?
C10 C11 C12 C13 -1.9(8) . . . . ?
C11 C12 C13 C8 1.1(7) . . . . ?
C13 C8 C9 C10 0.3(5) . . . . ?
C14 P1 C1 N1 164.1(2) . . . . ?
C14 P1 C8 C9 -147.7(3) . . . . ?
C14 P1 C8 C13 33.2(3) . . . . ?
C14 C15 C16 C17 0.1(8) . . . . ?
C15 C14 C19 C18 -3.9(7) . . . . ?
C15 C16 C17 C18 -1.1(11) . . . . ?
C16 C17 C18 C19 -0.5(12) . . . . ?
C17 C18 C19 C14 3.0(10) . . . . ?
C19 C14 C15 C16 2.4(6) . . . . ?
C20 P2 C2 N1 -150.2(3) . . . . ?
C20 P2 C26 C27 -48.2(3) . . . . ?
C20 P2 C26 C31 137.7(3) . . . . ?
C20 C21 C22 C23 -0.7(6) . . . . ?
C21 C20 C25 C24 0.0(6) . . . . ?
C21 C22 C23 C24 0.5(8) . . . . ?
C22 C23 C24 C25 -0.1(8) . . . . ?
C23 C24 C25 C20 -0.2(7) . . . . ?
C25 C20 C21 C22 0.4(5) . . . . ?
C26 P2 C2 N1 100.7(3) . . . . ?
C26 P2 C20 C21 -24.0(3) . . . . ?
C26 P2 C20 C25 163.0(3) . . . . ?
C26 C27 C28 C29 0.8(6) . . . . ?
C27 C26 C31 C30 -1.2(5) . . . . ?
C27 C28 C29 C30 -1.4(7) . . . . ?
C28 C29 C30 C31 0.7(6) . . . . ?
C29 C30 C31 C26 0.6(6) . . . . ?
C31 C26 C27 C28 0.5(5) . . . . ?
C32 N3 C36 C35 -1.8(4) . . . . ?
C32 N3 C36 C37 178.5(3) . . . . ?
C32 C33 C34 C35 -0.2(5) . . . . ?
C33 C34 C35 C36 -0.1(5) . . . . ?
C33 C34 C35 C42 -178.5(3) . . . . ?
C34 C35 C36 N3 1.2(4) . . . . ?
C34 C35 C36 C37 -179.1(3) . . . . ?
C34 C35 C42 N5 -0.4(5) . . . . ?
C34 C35 C42 C43 178.7(3) . . . . ?
C35 C36 C37 N4 178.9(3) . . . . ?
C35 C36 C37 C38 -0.6(4) . . . . ?
C35 C42 C43 N6 -176.4(3) . . . . ?
C35 C42 C43 C38 1.3(5) . . . . ?
C36 N3 C32 C33 1.4(5) . . . . ?
C36 C35 C42 N5 -178.7(3) . . . . ?
C36 C35 C42 C43 0.3(5) . . . . ?
C36 C37 C38 C39 -179.1(3) . . . . ?
C36 C37 C38 C43 2.1(5) . . . . ?
C37 N4 C41 C40 1.7(5) . . . . ?
C37 C38 C39 C40 -0.8(6) . . . . ?
C37 C38 C43 N6 175.3(3) . . . . ?
C37 C38 C43 C42 -2.5(5) . . . . ?
C38 C39 C40 C41 0.7(6) . . . . ?
C39 C38 C43 N6 -3.4(5) . . . . ?
C39 C38 C43 C42 178.8(3) . . . . ?
C39 C40 C41 N4 -1.2(7) . . . . ?
C41 N4 C37 C36 178.7(3) . . . . ?
C41 N4 C37 C38 -1.8(5) . . . . ?
C42 N5 C44 C45 -0.5(6) . . . . ?
C42 C35 C36 N3 179.6(3) . . . . ?
C42 C35 C36 C37 -0.6(4) . . . . ?
C43 N6 C45 C44 -0.9(7) . . . . ?
C43 C38 C39 C40 177.9(4) . . . . ?
C44 N5 C42 C35 177.4(3) . . . . ?
C44 N5 C42 C43 -1.6(5) . . . . ?
C45 N6 C43 C38 -178.9(4) . . . . ?
C45 N6 C43 C42 -1.2(6) . . . . ?
